data_7154464
loop_
_publ_author_name
'Alves, Leandro de C'
'Desider\'a, Andr\'e L'
'de Oliveira, Kleber T.'
'Newton, Sean'
'Ley, Steven V.'
'Brocksom, Timothy J.'

_publ_section_title
;
 A practical deca-gram scale ring expansion of (R)-(-)-carvone to
 (R)-(+)-3-methyl-6-isopropenyl-cyclohept-3-enone-1.
;
_journal_issue 28
_journal_name_full 'Organic &amp; biomolecular chemistry'
_journal_page_first 7633
_journal_page_last 7642
_journal_paper_doi 10.1039/c5ob00525f
_journal_volume 13
_journal_year 2015
_chemical_absolute_configuration
;
 953 Friedel pairs were averaged for the refinement
;
_chemical_formula_moiety 'C11 H19 N O'
_chemical_formula_sum 'C11 H19 N O'
_chemical_formula_weight 181.27
_chemical_melting_point 374.4(3)
_chemical_name_systematic (4R,6R)-6-(aminomethyl)-1-methyl-4-(prop-1-en-2-yl)cyclohex-1-en-6-ol
_space_group_IT_number 4
_symmetry_cell_setting monoclinic
_symmetry_space_group_name_Hall 'P 2yb'
_symmetry_space_group_name_H-M 'P 1 21 1'
_atom_sites_solution_hydrogens geom
_atom_sites_solution_primary direct
_atom_sites_solution_secondary difmap
_audit_creation_method SHELXL-97
_audit_update_record
;
2015-03-02 deposited with the CCDC.
2015-05-06 downloaded from the CCDC.
;
_cell_angle_alpha 90.00
_cell_angle_beta 97.980(2)
_cell_angle_gamma 90.00
_cell_formula_units_Z 2
_cell_length_a 7.7588(3)
_cell_length_b 5.5583(2)
_cell_length_c 12.2776(6)
_cell_measurement_reflns_used 2177
_cell_measurement_temperature 180(2)
_cell_measurement_theta_max 27.88
_cell_measurement_theta_min 1.00
_cell_volume 524.35(4)
_computing_cell_refinement 'HKL Scalepack (Otwinowski & Minor 1997)'
_computing_data_collection 'Collect (Nonius B.V. 1998)'
_computing_data_reduction
;
 HKL Denzo and Scalepack (Otwinowski & Minor 1997)
;
_computing_publication_material 'SHELXL-97 (Sheldrick 1997)'
_computing_structure_refinement 'SHELXL-97 (Sheldrick 1997)'
_computing_structure_solution 'SIR-92 (Altomare et al. 1994)'
_diffrn_ambient_temperature 180(2)
_diffrn_measured_fraction_theta_full 0.983
_diffrn_measured_fraction_theta_max 0.983
_diffrn_measurement_device_type 'Nonius Kappa CCD'
_diffrn_measurement_method 'Thin slice \w and \f scans'
_diffrn_radiation_source 'fine-focus sealed tube'
_diffrn_radiation_type MoK\a
_diffrn_radiation_wavelength 0.71073
_diffrn_reflns_av_R_equivalents 0.0792
_diffrn_reflns_av_sigmaI/netI 0.0604
_diffrn_reflns_limit_h_max 10
_diffrn_reflns_limit_h_min -10
_diffrn_reflns_limit_k_max 7
_diffrn_reflns_limit_k_min -5
_diffrn_reflns_limit_l_max 15
_diffrn_reflns_limit_l_min -12
_diffrn_reflns_number 3767
_diffrn_reflns_theta_full 27.75
_diffrn_reflns_theta_max 27.75
_diffrn_reflns_theta_min 3.97
_exptl_absorpt_coefficient_mu 0.073
_exptl_absorpt_correction_T_max 1.058
_exptl_absorpt_correction_T_min 0.499
_exptl_absorpt_correction_type multi-scan
_exptl_absorpt_process_details
;
multi-scan from symmetry-related measurements 
 Sortav (Blessing 1995)
;
_exptl_crystal_colour colourless
_exptl_crystal_density_diffrn 1.148
_exptl_crystal_density_method 'not measured'
_exptl_crystal_description block
_exptl_crystal_F_000 200
_exptl_crystal_recrystallization_method 'Re-crystallisation from solvent: hexane'
_exptl_crystal_size_max 0.46
_exptl_crystal_size_mid 0.07
_exptl_crystal_size_min 0.05
_refine_diff_density_max 0.223
_refine_diff_density_min -0.195
_refine_diff_density_rms 0.048
_refine_ls_abs_structure_details 'Flack H D (1983), Acta Cryst. A39, 876-881'
_refine_ls_abs_structure_Flack -0.2(18)
_refine_ls_extinction_method none
_refine_ls_goodness_of_fit_ref 1.020
_refine_ls_hydrogen_treatment mixed
_refine_ls_matrix_type full
_refine_ls_number_parameters 129
_refine_ls_number_reflns 1347
_refine_ls_number_restraints 1
_refine_ls_restrained_S_all 1.020
_refine_ls_R_factor_all 0.0567
_refine_ls_R_factor_gt 0.0445
_refine_ls_shift/su_max 0.000
_refine_ls_shift/su_mean 0.000
_refine_ls_structure_factor_coef Fsqd
_refine_ls_weighting_details 'calc w=1/[\s^2^(Fo^2^)+(0.0673P)^2^+0.0000P] where P=(Fo^2^+2Fc^2^)/3'
_refine_ls_weighting_scheme calc
_refine_ls_wR_factor_gt 0.1052
_refine_ls_wR_factor_ref 0.1097
_reflns_number_gt 1106
_reflns_number_total 1347
_reflns_threshold_expression >2sigma(I)
_cod_data_source_file c5ob00525f2.cif
_cod_data_source_block sl1309
_cod_depositor_comments
;
The following automatic conversions were performed:

'_chemical_melting_point' value '374.05--374.65' was changed to
'374.4(3)' - the average value was taken and precision was estimated.

Automatic conversion script
Id: cif_fix_values 3271 2015-04-21 07:52:19Z andrius 

 Adding full bibliography for 7154464.cif.
;
_cod_original_sg_symbol_H-M P2(1)
_cod_database_code 7154464

loop_
_symmetry_equiv_pos_as_xyz
'x, y, z'
'-x, y+1/2, -z'

loop_
_atom_site_label
_atom_site_type_symbol
_atom_site_fract_x
_atom_site_fract_y
_atom_site_fract_z
_atom_site_U_iso_or_equiv
_atom_site_adp_type
_atom_site_occupancy
_atom_site_symmetry_multiplicity
_atom_site_calc_flag
_atom_site_refinement_flags
O1 O 0.71703(19) 0.1425(2) 0.46457(11) 0.0290(3) Uani 1 1 d .
H1 H 0.704(3) -0.006(6) 0.4571(18) 0.035 Uiso 1 1 d .
N1 N 0.6605(3) 0.6425(3) 0.45023(15) 0.0316(4) Uani 1 1 d .
H1A H 0.546(3) 0.631(5) 0.4316(19) 0.038 Uiso 1 1 d .
H1B H 0.679(3) 0.578(5) 0.516(2) 0.038 Uiso 1 1 d .
C1 C 0.8137(3) 0.1189(4) 0.28389(16) 0.0283(4) Uani 1 1 d .
C2 C 0.7586(3) 0.0613(4) 0.17994(17) 0.0336(5) Uani 1 1 d .
H2 H 0.8404 -0.0115 0.1394 0.040 Uiso 1 1 calc R
C3 C 0.5768(3) 0.1017(4) 0.12063(17) 0.0364(5) Uani 1 1 d .
H3A H 0.5130 -0.0530 0.1147 0.044 Uiso 1 1 calc R
H3B H 0.5840 0.1599 0.0452 0.044 Uiso 1 1 calc R
C4 C 0.4768(3) 0.2838(4) 0.18005(17) 0.0296(5) Uani 1 1 d .
H4 H 0.5328 0.4439 0.1727 0.035 Uiso 1 1 calc R
C5 C 0.5053(3) 0.2192(4) 0.30316(16) 0.0276(4) Uani 1 1 d .
H5A H 0.4328 0.3264 0.3425 0.033 Uiso 1 1 calc R
H5B H 0.4658 0.0519 0.3122 0.033 Uiso 1 1 calc R
C6 C 0.6949(3) 0.2418(3) 0.35544(16) 0.0258(4) Uani 1 1 d .
C7 C 0.9963(3) 0.0619(4) 0.33717(19) 0.0376(5) Uani 1 1 d .
H7A H 1.0657 0.0082 0.2809 0.056 Uiso 1 1 calc R
H7B H 0.9925 -0.0658 0.3918 0.056 Uiso 1 1 calc R
H7C H 1.0492 0.2064 0.3734 0.056 Uiso 1 1 calc R
C8 C 0.2856(3) 0.3120(4) 0.13531(18) 0.0365(5) Uani 1 1 d .
C9 C 0.2023(3) 0.1701(5) 0.05834(19) 0.0475(6) Uani 1 1 d .
H9A H 0.0832 0.1986 0.0317 0.071 Uiso 1 1 calc R
H9B H 0.2619 0.0401 0.0299 0.071 Uiso 1 1 calc R
C10 C 0.1940(3) 0.5190(5) 0.1816(2) 0.0477(6) Uani 1 1 d .
H10A H 0.0693 0.5115 0.1542 0.072 Uiso 1 1 calc R
H10B H 0.2419 0.6710 0.1586 0.072 Uiso 1 1 calc R
H10C H 0.2112 0.5093 0.2621 0.072 Uiso 1 1 calc R
C11 C 0.7492(3) 0.5094(4) 0.37159(16) 0.0292(5) Uani 1 1 d .
H11A H 0.8761 0.5162 0.3964 0.035 Uiso 1 1 calc R
H11B H 0.7269 0.5915 0.2995 0.035 Uiso 1 1 calc R

loop_
_atom_site_aniso_label
_atom_site_aniso_U_11
_atom_site_aniso_U_22
_atom_site_aniso_U_33
_atom_site_aniso_U_23
_atom_site_aniso_U_13
_atom_site_aniso_U_12
O1 0.0403(8) 0.0191(7) 0.0267(7) 0.0005(6) 0.0015(6) -0.0026(6)
N1 0.0389(10) 0.0202(8) 0.0359(10) -0.0025(8) 0.0058(8) 0.0001(8)
C1 0.0336(10) 0.0194(9) 0.0324(10) 0.0006(8) 0.0062(8) -0.0027(8)
C2 0.0390(12) 0.0296(11) 0.0338(12) -0.0024(8) 0.0104(9) 0.0024(9)
C3 0.0460(13) 0.0344(11) 0.0283(10) -0.0023(9) 0.0035(9) 0.0002(10)
C4 0.0349(11) 0.0249(10) 0.0280(10) 0.0034(8) 0.0010(8) -0.0039(8)
C5 0.0324(10) 0.0244(9) 0.0263(10) 0.0005(8) 0.0048(8) -0.0023(8)
C6 0.0324(10) 0.0204(9) 0.0242(10) 0.0007(8) 0.0026(8) -0.0030(8)
C7 0.0361(12) 0.0354(12) 0.0416(12) -0.0034(9) 0.0068(10) 0.0013(10)
C8 0.0423(14) 0.0352(11) 0.0311(11) 0.0123(9) 0.0018(10) -0.0032(10)
C9 0.0444(13) 0.0524(15) 0.0421(13) 0.0086(12) -0.0073(10) -0.0078(12)
C10 0.0418(13) 0.0410(13) 0.0580(16) 0.0115(12) -0.0009(11) 0.0059(11)
C11 0.0357(11) 0.0217(9) 0.0302(11) 0.0008(8) 0.0048(8) -0.0042(8)

loop_
_atom_type_symbol
_atom_type_description
_atom_type_scat_dispersion_real
_atom_type_scat_dispersion_imag
_atom_type_scat_source
C C 0.0033 0.0016 'International Tables Vol C Tables 4.2.6.8 and 6.1.1.4'
H H 0.0000 0.0000 'International Tables Vol C Tables 4.2.6.8 and 6.1.1.4'
N N 0.0061 0.0033 'International Tables Vol C Tables 4.2.6.8 and 6.1.1.4'
O O 0.0106 0.0060 'International Tables Vol C Tables 4.2.6.8 and 6.1.1.4'

loop_
_geom_angle_atom_site_label_1
_geom_angle_atom_site_label_2
_geom_angle_atom_site_label_3
_geom_angle
C6 O1 H1 106.3(15)
C11 N1 H1A 109.9(16)
C11 N1 H1B 111.4(17)
H1A N1 H1B 104(2)
C2 C1 C7 121.57(19)
C2 C1 C6 121.58(19)
C7 C1 C6 116.84(17)
C1 C2 C3 125.57(18)
C1 C2 H2 117.2
C3 C2 H2 117.2
C2 C3 C4 111.83(17)
C2 C3 H3A 109.3
C4 C3 H3A 109.3
C2 C3 H3B 109.3
C4 C3 H3B 109.3
H3A C3 H3B 107.9
C8 C4 C3 115.67(18)
C8 C4 C5 112.30(16)
C3 C4 C5 107.59(16)
C8 C4 H4 106.9
C3 C4 H4 106.9
C5 C4 H4 106.9
C6 C5 C4 113.10(16)
C6 C5 H5A 109.0
C4 C5 H5A 109.0
C6 C5 H5B 109.0
C4 C5 H5B 109.0
H5A C5 H5B 107.8
O1 C6 C1 111.27(17)
O1 C6 C5 110.11(15)
C1 C6 C5 110.25(16)
O1 C6 C11 104.71(16)
C1 C6 C11 109.20(17)
C5 C6 C11 111.19(17)
C1 C7 H7A 109.5
C1 C7 H7B 109.5
H7A C7 H7B 109.5
C1 C7 H7C 109.5
H7A C7 H7C 109.5
H7B C7 H7C 109.5
C9 C8 C10 121.0(2)
C9 C8 C4 123.5(2)
C10 C8 C4 115.6(2)
C8 C9 H9A 120.0
C8 C9 H9B 120.0
H9A C9 H9B 120.0
C8 C10 H10A 109.5
C8 C10 H10B 109.5
H10A C10 H10B 109.5
C8 C10 H10C 109.5
H10A C10 H10C 109.5
H10B C10 H10C 109.5
N1 C11 C6 115.16(18)
N1 C11 H11A 108.5
C6 C11 H11A 108.5
N1 C11 H11B 108.5
C6 C11 H11B 108.5
H11A C11 H11B 107.5

loop_
_geom_bond_atom_site_label_1
_geom_bond_atom_site_label_2
_geom_bond_distance
O1 C6 1.437(2)
O1 H1 0.84(3)
N1 C11 1.462(3)
N1 H1A 0.89(2)
N1 H1B 0.87(3)
C1 C2 1.328(3)
C1 C7 1.510(3)
C1 C6 1.520(3)
C2 C3 1.511(3)
C2 H2 0.9500
C3 C4 1.522(3)
C3 H3A 0.9900
C3 H3B 0.9900
C4 C8 1.517(3)
C4 C5 1.539(3)
C4 H4 1.0000
C5 C6 1.527(3)
C5 H5A 0.9900
C5 H5B 0.9900
C6 C11 1.551(3)
C7 H7A 0.9800
C7 H7B 0.9800
C7 H7C 0.9800
C8 C9 1.328(3)
C8 C10 1.504(4)
C9 H9A 0.9500
C9 H9B 0.9500
C10 H10A 0.9800
C10 H10B 0.9800
C10 H10C 0.9800
C11 H11A 0.9900
C11 H11B 0.9900
